data_4105324
loop_
_publ_author_name
'Yang Peng'
'Jing-Dong Guo'
'Bobby D. Ellis'
'Zhongliang Zhu'
'James C. Fettinger'
'Shigeru Nagase'
'Philip P. Power'

_publ_section_title
;
 Reaction of Hydrogen or Ammonia with Unsaturated Germanium or Tin
 Molecules under Ambient Conditions: Oxidative Addition versus Arene
 Elimination
;
_journal_name_full 'Journal of the American Chemical Society'
_journal_page_first 16272
_journal_page_last 16282
_journal_paper_doi 10.1021/ja9068408
_journal_volume 131
_journal_year 2009
_chemical_formula_moiety 'C60 H77 Ge N, C7 H8'
_chemical_formula_sum 'C67 H85 Ge N'
_chemical_formula_weight 976.97
_chemical_name_systematic
; 
 ? 
;
_space_group_IT_number 15
_symmetry_cell_setting monoclinic
_symmetry_space_group_name_Hall '-C 2yc'
_symmetry_space_group_name_H-M 'C 1 2/c 1'
_atom_sites_solution_hydrogens geom
_atom_sites_solution_primary direct
_atom_sites_solution_secondary difmap
_audit_creation_method SHELXL-97
_cell_angle_alpha 90.00
_cell_angle_beta 99.550(3)
_cell_angle_gamma 90.00
_cell_formula_units_Z 4
_cell_length_a 13.581(2)
_cell_length_b 35.514(6)
_cell_length_c 11.6831(19)
_cell_measurement_reflns_used 797
_cell_measurement_temperature 90(2)
_cell_measurement_theta_max 24.36
_cell_measurement_theta_min 2.21
_cell_volume 5556.8(15)
_computing_cell_refinement 'Bruker SAINT'
_computing_data_collection 'Bruker APEX2'
_computing_data_reduction 'Bruker SAINT'
_computing_molecular_graphics 'Bruker SHELXTL'
_computing_publication_material 'Bruker SHELXTL'
_computing_structure_refinement 'SHELXL-97 (Sheldrick, 2008)'
_computing_structure_solution 'SHELXS-97 (Sheldrick, 2008)'
_diffrn_ambient_temperature 90(2)
_diffrn_measured_fraction_theta_full 1.000
_diffrn_measured_fraction_theta_max 1.000
_diffrn_measurement_device_type 'Bruker APEX-II CCD'
_diffrn_measurement_method '\f and \w scans'
_diffrn_radiation_monochromator graphite
_diffrn_radiation_source 'fine-focus sealed tube'
_diffrn_radiation_type MoK\a
_diffrn_radiation_wavelength 0.71069
_diffrn_reflns_av_R_equivalents 0.0000
_diffrn_reflns_av_sigmaI/netI 0.1158
_diffrn_reflns_limit_h_max 16
_diffrn_reflns_limit_h_min -16
_diffrn_reflns_limit_k_max 42
_diffrn_reflns_limit_k_min 0
_diffrn_reflns_limit_l_max 14
_diffrn_reflns_limit_l_min 0
_diffrn_reflns_number 5033
_diffrn_reflns_theta_full 25.25
_diffrn_reflns_theta_max 25.25
_diffrn_reflns_theta_min 1.15
_exptl_absorpt_coefficient_mu 0.592
_exptl_absorpt_correction_T_max 0.943
_exptl_absorpt_correction_T_min 0.896
_exptl_absorpt_correction_type multi-scan
_exptl_absorpt_process_details 'TWINABS (2008/1)'
_exptl_crystal_colour colourless
_exptl_crystal_density_diffrn 1.168
_exptl_crystal_description needle
_exptl_crystal_F_000 2104
_exptl_crystal_size_max 0.28
_exptl_crystal_size_mid 0.12
_exptl_crystal_size_min 0.09
_refine_diff_density_max 0.358
_refine_diff_density_min -0.438
_refine_diff_density_rms 0.085
_refine_ls_extinction_method none
_refine_ls_goodness_of_fit_ref 1.037
_refine_ls_hydrogen_treatment mixed
_refine_ls_matrix_type full
_refine_ls_number_parameters 335
_refine_ls_number_reflns 5033
_refine_ls_number_restraints 13
_refine_ls_restrained_S_all 1.036
_refine_ls_R_factor_all 0.1275
_refine_ls_R_factor_gt 0.0746
_refine_ls_shift/su_max 0.000
_refine_ls_shift/su_mean 0.000
_refine_ls_structure_factor_coef Fsqd
_refine_ls_weighting_details 'calc w=1/[\s^2^(Fo^2^)+(0.0297P)^2^+24.3206P] where P=(Fo^2^+2Fc^2^)/3'
_refine_ls_weighting_scheme calc
_refine_ls_wR_factor_gt 0.1240
_refine_ls_wR_factor_ref 0.1381
_reflns_number_gt 3313
_reflns_number_total 5033
_reflns_threshold_expression >2sigma(I)
_cod_data_source_file ja9068408_si_002_3.cif
_cod_data_source_block tw41
_cod_original_cell_volume 5556.7(16)
_cod_database_code 4105324

loop_
_symmetry_equiv_pos_as_xyz
'x, y, z'
'-x, y, -z+1/2'
'x+1/2, y+1/2, z'
'-x+1/2, y+1/2, -z+1/2'
'-x, -y, -z'
'x, -y, z-1/2'
'-x+1/2, -y+1/2, -z'
'x+1/2, -y+1/2, z-1/2'

loop_
_atom_site_label
_atom_site_type_symbol
_atom_site_fract_x
_atom_site_fract_y
_atom_site_fract_z
_atom_site_U_iso_or_equiv
_atom_site_adp_type
_atom_site_occupancy
_atom_site_symmetry_multiplicity
_atom_site_calc_flag
_atom_site_refinement_flags
_atom_site_disorder_assembly
_atom_site_disorder_group
Ge1 Ge 0.0000 0.344708(18) 0.2500 0.01712(19) Uani 1 2 d SD . .
N1 N 0.1207(5) 0.3178(2) 0.2840(8) 0.025(2) Uani 0.50 1 d PU A -1
H1A H 0.1665 0.3202 0.2393 0.030 Uiso 0.50 1 calc PR A -1
H1B H 0.1314 0.3027 0.3446 0.030 Uiso 0.50 1 calc PR A -1
H1 H -0.083(5) 0.314(2) 0.225(10) 0.037 Uiso 0.50 1 d PD B -2
C1 C -0.0194(3) 0.37281(11) 0.3921(3) 0.0136(9) Uani 1 1 d . A .
C2 C 0.0418(3) 0.36473(11) 0.5010(3) 0.0175(9) Uani 1 1 d . . .
C3 C 0.0286(3) 0.38475(11) 0.5985(3) 0.0214(10) Uani 1 1 d . A .
H3 H 0.0677 0.3785 0.6712 0.026 Uiso 1 1 calc R . .
C4 C -0.0405(3) 0.41384(11) 0.5932(4) 0.0220(10) Uani 1 1 d . . .
H4 H -0.0437 0.4290 0.6593 0.026 Uiso 1 1 calc R A .
C5 C -0.1041(3) 0.42027(11) 0.4908(3) 0.0174(9) Uani 1 1 d . A .
H5 H -0.1530 0.4395 0.4874 0.021 Uiso 1 1 calc R . .
C6 C -0.0981(3) 0.39892(11) 0.3914(3) 0.0154(9) Uani 1 1 d . . .
C7 C 0.1150(3) 0.33187(12) 0.5315(4) 0.0243(11) Uani 1 1 d . A .
C8 C 0.2155(3) 0.33839(12) 0.5756(4) 0.0264(11) Uani 1 1 d . . .
C9 C 0.2735(4) 0.30856(13) 0.6275(4) 0.0337(12) Uani 1 1 d . A .
H9 H 0.3416 0.3129 0.6591 0.040 Uiso 1 1 calc R . .
C10 C 0.2344(4) 0.27295(13) 0.6339(4) 0.0377(13) Uani 1 1 d . . .
H10 H 0.2751 0.2530 0.6695 0.045 Uiso 1 1 calc R A .
C11 C 0.1364(4) 0.26662(13) 0.5887(4) 0.0338(12) Uani 1 1 d . A .
H11 H 0.1100 0.2420 0.5923 0.041 Uiso 1 1 calc R . .
C12 C 0.0745(3) 0.29514(12) 0.5374(4) 0.0270(11) Uani 1 1 d . . .
C13 C -0.1924(3) 0.40287(11) 0.3022(3) 0.0181(9) Uani 1 1 d . A .
C14 C -0.2723(3) 0.37846(12) 0.3125(4) 0.0279(11) Uani 1 1 d . . .
C15 C -0.3667(3) 0.38703(14) 0.2544(4) 0.0355(13) Uani 1 1 d . A .
H15 H -0.4204 0.3705 0.2612 0.043 Uiso 1 1 calc R . .
C16 C -0.3852(4) 0.41877(14) 0.1873(4) 0.0342(12) Uani 1 1 d . . .
H16 H -0.4510 0.4242 0.1492 0.041 Uiso 1 1 calc R A .
C17 C -0.3079(3) 0.44260(13) 0.1757(4) 0.0269(11) Uani 1 1 d . A .
H17 H -0.3206 0.4643 0.1280 0.032 Uiso 1 1 calc R . .
C18 C -0.2114(3) 0.43546(12) 0.2325(3) 0.0205(10) Uani 1 1 d . . .
C19 C 0.2673(4) 0.37619(13) 0.5690(4) 0.0382(13) Uani 1 1 d . A .
H19 H 0.2286 0.3910 0.5037 0.046 Uiso 1 1 calc R . .
C20 C 0.3736(4) 0.37136(16) 0.5452(5) 0.0520(15) Uani 1 1 d . . .
H20A H 0.3731 0.3549 0.4778 0.078 Uiso 1 1 calc R A .
H20B H 0.4151 0.3601 0.6131 0.078 Uiso 1 1 calc R . .
H20C H 0.4009 0.3960 0.5294 0.078 Uiso 1 1 calc R . .
C21 C 0.2750(4) 0.39970(16) 0.6796(6) 0.069(2) Uani 1 1 d . . .
H21A H 0.3118 0.3855 0.7450 0.103 Uiso 1 1 calc R A .
H21B H 0.2078 0.4054 0.6951 0.103 Uiso 1 1 calc R . .
H21C H 0.3103 0.4232 0.6698 0.103 Uiso 1 1 calc R . .
C22 C -0.0351(3) 0.28606(12) 0.4972(4) 0.0272(11) Uani 1 1 d . A .
H22 H -0.0638 0.3067 0.4437 0.033 Uiso 1 1 calc R . .
C23 C -0.0516(4) 0.24891(13) 0.4292(4) 0.0392(13) Uani 1 1 d . . .
H23A H -0.0299 0.2278 0.4813 0.059 Uiso 1 1 calc R A .
H23B H -0.0128 0.2492 0.3656 0.059 Uiso 1 1 calc R . .
H23C H -0.1226 0.2461 0.3974 0.059 Uiso 1 1 calc R . .
C24 C -0.0904(4) 0.28637(14) 0.6005(4) 0.0368(13) Uani 1 1 d . . .
H24A H -0.0795 0.3106 0.6409 0.055 Uiso 1 1 calc R A .
H24B H -0.0652 0.2660 0.6539 0.055 Uiso 1 1 calc R . .
H24C H -0.1619 0.2828 0.5732 0.055 Uiso 1 1 calc R . .
C25 C -0.2621(3) 0.34490(14) 0.3954(5) 0.0435(14) Uani 1 1 d . A .
H25 H -0.1892 0.3400 0.4207 0.052 Uiso 1 1 calc R . .
C26 C -0.3087(5) 0.30912(16) 0.3377(8) 0.100(3) Uani 1 1 d . . .
H26A H -0.3815 0.3117 0.3226 0.151 Uiso 1 1 calc R A .
H26B H -0.2902 0.2876 0.3892 0.151 Uiso 1 1 calc R . .
H26C H -0.2843 0.3051 0.2643 0.151 Uiso 1 1 calc R . .
C27 C -0.3067(4) 0.35437(18) 0.5038(6) 0.079(2) Uani 1 1 d . . .
H27A H -0.2996 0.3326 0.5563 0.119 Uiso 1 1 calc R A .
H27B H -0.3776 0.3605 0.4813 0.119 Uiso 1 1 calc R . .
H27C H -0.2715 0.3760 0.5434 0.119 Uiso 1 1 calc R . .
C28 C -0.1306(3) 0.46421(12) 0.2228(4) 0.0250(11) Uani 1 1 d . A .
H28 H -0.0666 0.4546 0.2680 0.030 Uiso 1 1 calc R . .
C29 C -0.1157(4) 0.46940(13) 0.0971(4) 0.0299(11) Uani 1 1 d . . .
H29A H -0.1776 0.4788 0.0508 0.045 Uiso 1 1 calc R A .
H29B H -0.0982 0.4452 0.0657 0.045 Uiso 1 1 calc R . .
H29C H -0.0618 0.4875 0.0941 0.045 Uiso 1 1 calc R . .
C30 C -0.1537(4) 0.50192(12) 0.2752(4) 0.0354(12) Uani 1 1 d . . .
H30A H -0.1642 0.4981 0.3554 0.053 Uiso 1 1 calc R A .
H30B H -0.2142 0.5127 0.2295 0.053 Uiso 1 1 calc R . .
H30C H -0.0976 0.5192 0.2744 0.053 Uiso 1 1 calc R . .
C31 C 0.5425(6) 0.4842(2) 0.5001(7) 0.038(3) Uani 0.50 1 d PGD C -1
C32 C 0.4858(7) 0.4809(2) 0.5883(6) 0.0446(18) Uani 0.50 1 d PGD C -1
H32 H 0.5005 0.4617 0.6451 0.054 Uiso 0.50 1 calc PR C -1
C33 C 0.4076(6) 0.5057(3) 0.5933(8) 0.067(4) Uani 0.50 1 d PGD C -1
H33 H 0.3688 0.5035 0.6536 0.081 Uiso 0.50 1 calc PR C -1
C34 C 0.3861(7) 0.5339(3) 0.5102(10) 0.078(3) Uani 0.50 1 d PGD C -1
H34 H 0.3326 0.5509 0.5137 0.093 Uiso 0.50 1 calc PR C -1
C35 C 0.4428(7) 0.5372(2) 0.4221(8) 0.073(5) Uani 0.50 1 d PGD C -1
H35 H 0.4282 0.5564 0.3653 0.088 Uiso 0.50 1 calc PR C -1
C36 C 0.5211(7) 0.5123(2) 0.4170(7) 0.0446(18) Uani 0.50 1 d PGD C -1
H36 H 0.5598 0.5146 0.3567 0.054 Uiso 0.50 1 calc PR C -1
C37 C 0.6248(11) 0.4572(4) 0.4940(12) 0.078(3) Uani 0.50 1 d PD C -1
H37A H 0.6570 0.4633 0.4273 0.117 Uiso 0.25 1 calc PR C -1
H37B H 0.5979 0.4316 0.4854 0.117 Uiso 0.25 1 calc PR C -1
H37C H 0.6740 0.4588 0.5655 0.117 Uiso 0.25 1 calc PR C -1
H37D H 0.6289 0.4392 0.5581 0.117 Uiso 0.25 1 calc PR C -1
H37E H 0.6881 0.4709 0.5000 0.117 Uiso 0.25 1 calc PR C -1
H37F H 0.6119 0.4437 0.4200 0.117 Uiso 0.25 1 calc PR C -1

loop_
_atom_site_aniso_label
_atom_site_aniso_U_11
_atom_site_aniso_U_22
_atom_site_aniso_U_33
_atom_site_aniso_U_23
_atom_site_aniso_U_13
_atom_site_aniso_U_12
Ge1 0.0250(4) 0.0127(3) 0.0149(3) 0.000 0.0071(3) 0.000
N1 0.027(3) 0.026(3) 0.022(3) 0.003(2) 0.009(2) 0.004(2)
C1 0.014(2) 0.013(2) 0.014(2) -0.0022(16) 0.0048(18) -0.0016(17)
C2 0.020(2) 0.011(2) 0.021(2) 0.0037(18) 0.0033(19) -0.0030(18)
C3 0.030(3) 0.017(2) 0.016(2) -0.0003(18) 0.002(2) -0.005(2)
C4 0.034(3) 0.017(2) 0.016(2) -0.0025(18) 0.008(2) -0.001(2)
C5 0.020(2) 0.013(2) 0.022(2) -0.0029(18) 0.0102(19) 0.0014(18)
C6 0.018(2) 0.012(2) 0.017(2) 0.0008(17) 0.0048(18) -0.0024(18)
C7 0.030(3) 0.022(3) 0.020(2) 0.0035(18) 0.000(2) 0.007(2)
C8 0.029(3) 0.024(3) 0.025(2) 0.003(2) -0.001(2) 0.004(2)
C9 0.024(3) 0.031(3) 0.043(3) 0.006(2) -0.001(2) 0.004(2)
C10 0.036(3) 0.027(3) 0.048(3) 0.007(2) 0.001(3) 0.013(2)
C11 0.043(3) 0.018(3) 0.038(3) 0.008(2) 0.002(3) 0.004(2)
C12 0.036(3) 0.021(3) 0.023(2) 0.005(2) 0.001(2) 0.004(2)
C13 0.016(2) 0.018(2) 0.021(2) -0.0047(18) 0.0043(18) 0.0051(18)
C14 0.023(3) 0.019(3) 0.042(3) -0.005(2) 0.006(2) 0.002(2)
C15 0.015(3) 0.035(3) 0.054(3) 0.001(3) -0.002(2) 0.001(2)
C16 0.023(3) 0.040(3) 0.037(3) -0.006(2) -0.002(2) 0.006(2)
C17 0.030(3) 0.029(3) 0.022(3) 0.002(2) 0.005(2) 0.010(2)
C18 0.024(3) 0.023(2) 0.016(2) -0.0018(19) 0.0045(19) 0.006(2)
C19 0.029(3) 0.029(3) 0.051(3) 0.012(3) -0.010(2) -0.005(2)
C20 0.056(4) 0.052(4) 0.050(4) 0.014(3) 0.014(3) -0.014(3)
C21 0.052(4) 0.048(4) 0.111(6) -0.035(4) 0.028(4) -0.023(3)
C22 0.031(3) 0.023(3) 0.026(3) 0.007(2) -0.002(2) -0.003(2)
C23 0.050(3) 0.023(3) 0.041(3) 0.004(2) -0.002(3) -0.006(2)
C24 0.037(3) 0.036(3) 0.038(3) 0.008(2) 0.010(3) -0.004(2)
C25 0.019(3) 0.023(3) 0.087(4) 0.015(3) 0.005(3) 0.001(2)
C26 0.048(4) 0.025(4) 0.208(9) 0.018(4) -0.034(5) -0.014(3)
C27 0.052(4) 0.080(5) 0.116(6) 0.071(4) 0.047(4) 0.022(4)
C28 0.028(3) 0.025(3) 0.022(2) 0.005(2) 0.005(2) 0.004(2)
C29 0.038(3) 0.030(3) 0.023(2) 0.005(2) 0.011(2) 0.007(2)
C30 0.055(3) 0.022(3) 0.031(3) 0.001(2) 0.014(2) -0.003(2)
C31 0.031(7) 0.036(7) 0.043(7) -0.026(5) -0.003(6) -0.006(5)
C32 0.052(5) 0.049(5) 0.032(3) -0.002(3) 0.003(3) -0.023(4)
C33 0.050(9) 0.070(10) 0.084(10) -0.058(9) 0.018(8) -0.021(7)
C34 0.041(5) 0.072(8) 0.112(7) -0.053(6) -0.013(5) -0.005(6)
C35 0.071(11) 0.027(7) 0.099(12) 0.009(7) -0.052(9) -0.017(7)
C36 0.052(5) 0.049(5) 0.032(3) -0.002(3) 0.003(3) -0.023(4)
C37 0.041(5) 0.072(8) 0.112(7) -0.053(6) -0.013(5) -0.005(6)

loop_
_atom_type_symbol
_atom_type_description
_atom_type_scat_dispersion_real
_atom_type_scat_dispersion_imag
_atom_type_scat_source
C C 0.0033 0.0016 'International Tables Vol C Tables 4.2.6.8 and 6.1.1.4'
H H 0.0000 0.0000 'International Tables Vol C Tables 4.2.6.8 and 6.1.1.4'
Ge Ge 0.1547 1.8001 'International Tables Vol C Tables 4.2.6.8 and 6.1.1.4'
N N 0.0061 0.0033 'International Tables Vol C Tables 4.2.6.8 and 6.1.1.4'

loop_
_geom_angle_atom_site_label_1
_geom_angle_atom_site_label_2
_geom_angle_atom_site_label_3
_geom_angle
_geom_angle_site_symmetry_1
_geom_angle_site_symmetry_3
N1 Ge1 N1 118.9(5) . 2
N1 Ge1 C1 101.5(3) . 2
N1 Ge1 C1 108.0(3) 2 2
N1 Ge1 C1 108.0(3) . .
N1 Ge1 C1 101.5(3) 2 .
C1 Ge1 C1 119.9(2) 2 .
N1 Ge1 H1 106(4) . .
N1 Ge1 H1 13(4) 2 .
C1 Ge1 H1 113(4) 2 .
C1 Ge1 H1 108(4) . .
Ge1 N1 H1A 120.0 . .
Ge1 N1 H1B 120.0 . .
H1A N1 H1B 120.0 . .
C6 C1 C2 117.6(3) . .
C6 C1 Ge1 121.9(3) . .
C2 C1 Ge1 120.3(3) . .
C3 C2 C1 119.7(4) . .
C3 C2 C7 111.5(4) . .
C1 C2 C7 128.2(4) . .
C2 C3 C4 121.6(4) . .
C2 C3 H3 119.2 . .
C4 C3 H3 119.2 . .
C5 C4 C3 119.0(4) . .
C5 C4 H4 120.5 . .
C3 C4 H4 120.5 . .
C4 C5 C6 121.1(4) . .
C4 C5 H5 119.4 . .
C6 C5 H5 119.4 . .
C5 C6 C1 119.9(4) . .
C5 C6 C13 111.1(3) . .
C1 C6 C13 128.0(3) . .
C8 C7 C12 119.8(4) . .
C8 C7 C2 121.0(4) . .
C12 C7 C2 117.9(4) . .
C7 C8 C9 118.7(4) . .
C7 C8 C19 123.9(4) . .
C9 C8 C19 117.3(4) . .
C10 C9 C8 121.7(4) . .
C10 C9 H9 119.2 . .
C8 C9 H9 119.2 . .
C11 C10 C9 119.3(4) . .
C11 C10 H10 120.4 . .
C9 C10 H10 120.4 . .
C10 C11 C12 121.9(4) . .
C10 C11 H11 119.1 . .
C12 C11 H11 119.0 . .
C11 C12 C7 118.7(4) . .
C11 C12 C22 118.1(4) . .
C7 C12 C22 123.1(4) . .
C14 C13 C18 118.8(4) . .
C14 C13 C6 117.3(4) . .
C18 C13 C6 121.6(4) . .
C15 C14 C13 119.2(4) . .
C15 C14 C25 117.6(4) . .
C13 C14 C25 122.9(4) . .
C16 C15 C14 121.9(5) . .
C16 C15 H15 119.0 . .
C14 C15 H15 119.0 . .
C15 C16 C17 119.5(4) . .
C15 C16 H16 120.2 . .
C17 C16 H16 120.2 . .
C16 C17 C18 121.0(4) . .
C16 C17 H17 119.5 . .
C18 C17 H17 119.5 . .
C17 C18 C13 119.5(4) . .
C17 C18 C28 118.5(4) . .
C13 C18 C28 121.9(4) . .
C8 C19 C20 111.6(4) . .
C8 C19 C21 114.0(4) . .
C20 C19 C21 106.4(4) . .
C8 C19 H19 108.2 . .
C20 C19 H19 108.2 . .
C21 C19 H19 108.2 . .
C19 C20 H20A 109.5 . .
C19 C20 H20B 109.5 . .
H20A C20 H20B 109.5 . .
C19 C20 H20C 109.5 . .
H20A C20 H20C 109.5 . .
H20B C20 H20C 109.5 . .
C19 C21 H21A 109.5 . .
C19 C21 H21B 109.5 . .
H21A C21 H21B 109.5 . .
C19 C21 H21C 109.5 . .
H21A C21 H21C 109.5 . .
H21B C21 H21C 109.5 . .
C12 C22 C24 109.9(4) . .
C12 C22 C23 113.2(4) . .
C24 C22 C23 111.5(4) . .
C12 C22 H22 107.3 . .
C24 C22 H22 107.3 . .
C23 C22 H22 107.3 . .
C22 C23 H23A 109.5 . .
C22 C23 H23B 109.5 . .
H23A C23 H23B 109.5 . .
C22 C23 H23C 109.5 . .
H23A C23 H23C 109.5 . .
H23B C23 H23C 109.5 . .
C22 C24 H24A 109.5 . .
C22 C24 H24B 109.5 . .
H24A C24 H24B 109.5 . .
C22 C24 H24C 109.5 . .
H24A C24 H24C 109.5 . .
H24B C24 H24C 109.5 . .
C26 C25 C14 112.4(5) . .
C26 C25 C27 110.9(5) . .
C14 C25 C27 110.3(4) . .
C26 C25 H25 107.7 . .
C14 C25 H25 107.7 . .
C27 C25 H25 107.7 . .
C25 C26 H26A 109.5 . .
C25 C26 H26B 109.5 . .
H26A C26 H26B 109.5 . .
C25 C26 H26C 109.5 . .
H26A C26 H26C 109.5 . .
H26B C26 H26C 109.5 . .
C25 C27 H27A 109.5 . .
C25 C27 H27B 109.5 . .
H27A C27 H27B 109.5 . .
C25 C27 H27C 109.5 . .
H27A C27 H27C 109.5 . .
H27B C27 H27C 109.5 . .
C18 C28 C30 111.2(4) . .
C18 C28 C29 111.5(4) . .
C30 C28 C29 110.4(4) . .
C18 C28 H28 107.9 . .
C30 C28 H28 107.9 . .
C29 C28 H28 107.9 . .
C28 C29 H29A 109.5 . .
C28 C29 H29B 109.5 . .
H29A C29 H29B 109.5 . .
C28 C29 H29C 109.5 . .
H29A C29 H29C 109.5 . .
H29B C29 H29C 109.5 . .
C28 C30 H30A 109.5 . .
C28 C30 H30B 109.5 . .
H30A C30 H30B 109.5 . .
C28 C30 H30C 109.5 . .
H30A C30 H30C 109.5 . .
H30B C30 H30C 109.5 . .
C32 C31 C36 120.0 . .
C32 C31 C37 119.8(4) . .
C36 C31 C37 120.2(4) . .
C33 C32 C31 120.0 . .
C33 C32 H32 120.0 . .
C31 C32 H32 120.0 . .
C32 C33 C34 120.0 . .
C32 C33 H33 120.0 . .
C34 C33 H33 120.0 . .
C35 C34 C33 120.0 . .
C35 C34 H34 120.0 . .
C33 C34 H34 120.0 . .
C34 C35 C36 120.0 . .
C34 C35 H35 120.0 . .
C36 C35 H35 120.0 . .
C35 C36 C31 120.0 . .
C35 C36 H36 120.0 . .
C31 C36 H36 120.0 . .
C31 C37 H37A 109.5 . .
C31 C37 H37B 109.5 . .
H37A C37 H37B 109.5 . .
C31 C37 H37C 109.5 . .
H37A C37 H37C 109.5 . .
H37B C37 H37C 109.5 . .
C31 C37 H37D 109.5 . .
H37A C37 H37D 141.1 . .
H37B C37 H37D 56.3 . .
H37C C37 H37D 56.3 . .
C31 C37 H37E 109.5 . .
H37A C37 H37E 56.3 . .
H37B C37 H37E 141.1 . .
H37C C37 H37E 56.3 . .
H37D C37 H37E 109.5 . .
C31 C37 H37F 109.5 . .
H37A C37 H37F 56.3 . .
H37B C37 H37F 56.3 . .
H37C C37 H37F 141.1 . .
H37D C37 H37F 109.5 . .
H37E C37 H37F 109.5 . .

loop_
_geom_bond_atom_site_label_1
_geom_bond_atom_site_label_2
_geom_bond_distance
_geom_bond_site_symmetry_2
Ge1 N1 1.883(7) .
Ge1 N1 1.883(7) 2
Ge1 C1 1.992(4) 2
Ge1 C1 1.992(4) .
Ge1 H1 1.56(2) .
N1 H1A 0.8800 .
N1 H1B 0.8800 .
C1 C6 1.414(5) .
C1 C2 1.428(5) .
C2 C3 1.380(5) .
C2 C7 1.537(6) .
C3 C4 1.390(6) .
C3 H3 0.9500 .
C4 C5 1.373(6) .
C4 H4 0.9500 .
C5 C6 1.401(5) .
C5 H5 0.9500 .
C6 C13 1.518(5) .
C7 C8 1.396(6) .
C7 C12 1.421(6) .
C8 C9 1.396(6) .
C8 C19 1.523(6) .
C9 C10 1.379(6) .
C9 H9 0.9500 .
C10 C11 1.366(6) .
C10 H10 0.9500 .
C11 C12 1.387(6) .
C11 H11 0.9500 .
C12 C22 1.519(6) .
C13 C14 1.409(6) .
C13 C18 1.414(6) .
C14 C15 1.381(6) .
C14 C25 1.528(6) .
C15 C16 1.372(6) .
C15 H15 0.9500 .
C16 C17 1.372(6) .
C16 H16 0.9500 .
C17 C18 1.391(6) .
C17 H17 0.9500 .
C18 C28 1.517(6) .
C19 C20 1.525(7) .
C19 C21 1.528(7) .
C19 H19 1.0000 .
C20 H20A 0.9800 .
C20 H20B 0.9800 .
C20 H20C 0.9800 .
C21 H21A 0.9800 .
C21 H21B 0.9800 .
C21 H21C 0.9800 .
C22 C24 1.524(6) .
C22 C23 1.537(6) .
C22 H22 1.0000 .
C23 H23A 0.9800 .
C23 H23B 0.9800 .
C23 H23C 0.9800 .
C24 H24A 0.9800 .
C24 H24B 0.9800 .
C24 H24C 0.9800 .
C25 C26 1.526(7) .
C25 C27 1.529(8) .
C25 H25 1.0000 .
C26 H26A 0.9800 .
C26 H26B 0.9800 .
C26 H26C 0.9800 .
C27 H27A 0.9800 .
C27 H27B 0.9800 .
C27 H27C 0.9800 .
C28 C30 1.527(6) .
C28 C29 1.526(6) .
C28 H28 1.0000 .
C29 H29A 0.9800 .
C29 H29B 0.9800 .
C29 H29C 0.9800 .
C30 H30A 0.9800 .
C30 H30B 0.9800 .
C30 H30C 0.9800 .
C31 C32 1.3900 .
C31 C36 1.3900 .
C31 C37 1.483(12) .
C32 C33 1.3900 .
C32 H32 0.9500 .
C33 C34 1.3900 .
C33 H33 0.9500 .
C34 C35 1.3900 .
C34 H34 0.9500 .
C35 C36 1.3900 .
C35 H35 0.9500 .
C36 H36 0.9500 .
C37 H37A 0.9800 .
C37 H37B 0.9800 .
C37 H37C 0.9800 .
C37 H37D 0.9800 .
C37 H37E 0.9800 .
C37 H37F 0.9800 .

loop_
_geom_torsion_atom_site_label_1
_geom_torsion_atom_site_label_2
_geom_torsion_atom_site_label_3
_geom_torsion_atom_site_label_4
_geom_torsion
_geom_torsion_site_symmetry_1
N1 Ge1 C1 C6 173.2(4) .
N1 Ge1 C1 C6 -61.0(4) 2
C1 Ge1 C1 C6 57.8(3) 2
N1 Ge1 C1 C2 -11.9(4) .
N1 Ge1 C1 C2 113.9(4) 2
C1 Ge1 C1 C2 -127.3(3) 2
C6 C1 C2 C3 -5.8(6) .
Ge1 C1 C2 C3 179.1(3) .
C6 C1 C2 C7 164.8(4) .
Ge1 C1 C2 C7 -10.2(6) .
C1 C2 C3 C4 -2.6(6) .
C7 C2 C3 C4 -174.7(4) .
C2 C3 C4 C5 6.7(6) .
C3 C4 C5 C6 -2.2(6) .
C4 C5 C6 C1 -6.3(6) .
C4 C5 C6 C13 163.2(4) .
C2 C1 C6 C5 10.2(5) .
Ge1 C1 C6 C5 -174.8(3) .
C2 C1 C6 C13 -157.4(4) .
Ge1 C1 C6 C13 17.6(6) .
C3 C2 C7 C8 -65.8(5) .
C1 C2 C7 C8 122.8(5) .
C3 C2 C7 C12 101.0(4) .
C1 C2 C7 C12 -70.3(6) .
C12 C7 C8 C9 -1.7(6) .
C2 C7 C8 C9 164.9(4) .
C12 C7 C8 C19 177.3(4) .
C2 C7 C8 C19 -16.1(7) .
C7 C8 C9 C10 1.3(7) .
C19 C8 C9 C10 -177.7(4) .
C8 C9 C10 C11 -0.1(8) .
C9 C10 C11 C12 -0.8(8) .
C10 C11 C12 C7 0.5(7) .
C10 C11 C12 C22 -175.7(4) .
C8 C7 C12 C11 0.8(7) .
C2 C7 C12 C11 -166.2(4) .
C8 C7 C12 C22 176.8(4) .
C2 C7 C12 C22 9.8(6) .
C5 C6 C13 C14 -86.3(4) .
C1 C6 C13 C14 82.2(5) .
C5 C6 C13 C18 76.6(5) .
C1 C6 C13 C18 -115.0(5) .
C18 C13 C14 C15 -0.1(6) .
C6 C13 C14 C15 163.2(4) .
C18 C13 C14 C25 -173.3(4) .
C6 C13 C14 C25 -10.0(6) .
C13 C14 C15 C16 -0.3(7) .
C25 C14 C15 C16 173.3(5) .
C14 C15 C16 C17 0.9(7) .
C15 C16 C17 C18 -1.2(7) .
C16 C17 C18 C13 0.8(6) .
C16 C17 C18 C28 -175.9(4) .
C14 C13 C18 C17 -0.1(6) .
C6 C13 C18 C17 -162.7(4) .
C14 C13 C18 C28 176.4(4) .
C6 C13 C18 C28 13.9(6) .
C7 C8 C19 C20 -141.8(5) .
C9 C8 C19 C20 37.2(6) .
C7 C8 C19 C21 97.7(6) .
C9 C8 C19 C21 -83.4(6) .
C11 C12 C22 C24 79.4(5) .
C7 C12 C22 C24 -96.7(5) .
C11 C12 C22 C23 -46.0(6) .
C7 C12 C22 C23 138.0(4) .
C15 C14 C25 C26 53.0(6) .
C13 C14 C25 C26 -133.7(5) .
C15 C14 C25 C27 -71.3(6) .
C13 C14 C25 C27 101.9(5) .
C17 C18 C28 C30 62.3(5) .
C13 C18 C28 C30 -114.3(4) .
C17 C18 C28 C29 -61.4(5) .
C13 C18 C28 C29 122.0(4) .
C36 C31 C32 C33 0.0 .
C37 C31 C32 C33 -179.0(11) .
C31 C32 C33 C34 0.0 .
C32 C33 C34 C35 0.0 .
C33 C34 C35 C36 0.0 .
C34 C35 C36 C31 0.0 .
C32 C31 C36 C35 0.0 .
C37 C31 C36 C35 179.0(11) .
